data_7153687
loop_
_publ_author_name
'Miah, Afjal H.'
'Copley, Royston C. B.'
'O'Flynn, Daniel'
'Percy, Jonathan M.'
'Procopiou, Panayiotis A.'

_publ_section_title
;
 Lead identification and structure-activity relationships of
 heteroarylpyrazole arylsulfonamides as allosteric CC-chemokine receptor 4
 (CCR4) antagonists.
;
_journal_issue 11
_journal_name_full 'Organic &amp; biomolecular chemistry'
_journal_page_first 1779
_journal_page_last 1792
_journal_paper_doi 10.1039/c3ob42443j
_journal_volume 12
_journal_year 2014
_chemical_formula_moiety 'C15 H13 Cl2 N3 O3 S'
_chemical_formula_sum 'C15 H13 Cl2 N3 O3 S'
_chemical_formula_weight 386.24
_chemical_name_systematic
;
2,3-Dichloro-N-[1-methyl-4-(methyloxy)-1H-indazol-3-yl]benzenesulfonamide
;
_space_group_IT_number 2
_symmetry_cell_setting triclinic
_symmetry_space_group_name_Hall '-P 1'
_symmetry_space_group_name_H-M 'P -1'
_atom_sites_solution_hydrogens mixed
_atom_sites_solution_primary direct
_atom_sites_solution_secondary difmap
_audit_creation_method SHELXL-97
_cell_angle_alpha 96.664(17)
_cell_angle_beta 99.981(17)
_cell_angle_gamma 97.378(14)
_cell_formula_units_Z 4
_cell_length_a 7.9294(12)
_cell_length_b 12.763(2)
_cell_length_c 16.761(3)
_cell_measurement_reflns_used 7125
_cell_measurement_temperature 150(2)
_cell_measurement_theta_max 27.5
_cell_measurement_theta_min 2.6
_cell_volume 1640.1(5)
_computing_cell_refinement 'DIRAX/LSQ (Duisenberg & Schreurs, 1989-2000)'
_computing_data_collection 'COLLECT (Nonius, 1997-2000)'
_computing_data_reduction 'EvalCCD (Duisenberg & Schreurs, 1990-2000)'
_computing_molecular_graphics 'SHELXTL V6.12 (Bruker, 2001)'
_computing_publication_material 'SHELXTL V6.12 (Bruker, 2001)'
_computing_structure_refinement 'SHELXTL V6.12 (Bruker, 2001)'
_computing_structure_solution 'SHELXTL V6.12 (Bruker, 2001)'
_diffrn_ambient_temperature 150(2)
_diffrn_measured_fraction_theta_full 0.971
_diffrn_measured_fraction_theta_max 0.971
_diffrn_measurement_device_type 'Nonius KappaCCD diffractometer'
_diffrn_measurement_method '\w and \f scans'
_diffrn_radiation_collimation '0.6 mm double-pinhole'
_diffrn_radiation_monochromator 'horizonally mounted graphite crystal'
_diffrn_radiation_source 'normal focus sealed tube'
_diffrn_radiation_type MoK\a
_diffrn_radiation_wavelength 0.71073
_diffrn_reflns_av_R_equivalents 0.0158
_diffrn_reflns_av_sigmaI/netI 0.0199
_diffrn_reflns_limit_h_max 9
_diffrn_reflns_limit_h_min -9
_diffrn_reflns_limit_k_max 15
_diffrn_reflns_limit_k_min -15
_diffrn_reflns_limit_l_max 19
_diffrn_reflns_limit_l_min -19
_diffrn_reflns_number 15975
_diffrn_reflns_theta_full 25.00
_diffrn_reflns_theta_max 25.00
_diffrn_reflns_theta_min 5.16
_exptl_absorpt_coefficient_mu 0.543
_exptl_absorpt_correction_T_max 0.822
_exptl_absorpt_correction_T_min 0.625
_exptl_absorpt_correction_type numerical
_exptl_absorpt_process_details 'SADABS (Sheldrick, 2007)'
_exptl_crystal_colour colourless
_exptl_crystal_density_diffrn 1.564
_exptl_crystal_density_method 'not measured'
_exptl_crystal_description wedge
_exptl_crystal_F_000 792
_exptl_crystal_size_max 0.82
_exptl_crystal_size_mid 0.62
_exptl_crystal_size_min 0.34
_refine_diff_density_max 0.395
_refine_diff_density_min -0.314
_refine_diff_density_rms 0.044
_refine_ls_extinction_method none
_refine_ls_goodness_of_fit_ref 1.086
_refine_ls_hydrogen_treatment mixed
_refine_ls_matrix_type full
_refine_ls_number_parameters 445
_refine_ls_number_reflns 5632
_refine_ls_number_restraints 0
_refine_ls_restrained_S_all 1.086
_refine_ls_R_factor_all 0.0354
_refine_ls_R_factor_gt 0.0277
_refine_ls_shift/su_max 0.001
_refine_ls_shift/su_mean 0.000
_refine_ls_structure_factor_coef Fsqd
_refine_ls_weighting_details 'calc w=1/[\s^2^(Fo^2^)+(0.0299P)^2^+1.0816P] where P=(Fo^2^+2Fc^2^)/3'
_refine_ls_weighting_scheme calc
_refine_ls_wR_factor_gt 0.0682
_refine_ls_wR_factor_ref 0.0735
_reflns_number_gt 4964
_reflns_number_total 5632
_reflns_threshold_expression >2sigma(I)
_cod_data_source_file c3ob42443j2.cif
_cod_data_source_block 7
_cod_database_code 7153687
_computing_data_merging 'SHELXTL V6.12 (Bruker, 2001)'

loop_
_symmetry_equiv_pos_as_xyz
'x, y, z'
'-x, -y, -z'

loop_
_atom_site_label
_atom_site_type_symbol
_atom_site_fract_x
_atom_site_fract_y
_atom_site_fract_z
_atom_site_U_iso_or_equiv
_atom_site_adp_type
_atom_site_occupancy
_atom_site_symmetry_multiplicity
_atom_site_calc_flag
_atom_site_refinement_flags
N1 N 0.54097(19) -0.06927(12) 0.15880(9) 0.0245(3) Uani 1 1 d .
N2 N 0.62318(18) -0.03015(12) 0.23788(9) 0.0216(3) Uani 1 1 d .
C3 C 0.5027(2) -0.04490(13) 0.28295(10) 0.0175(3) Uani 1 1 d .
C4 C 0.1732(2) -0.12603(13) 0.25059(11) 0.0211(4) Uani 1 1 d .
C5 C 0.0427(2) -0.17038(15) 0.18499(12) 0.0283(4) Uani 1 1 d .
H5 H -0.0709 -0.1924 0.1938 0.034 Uiso 1 1 calc R
C6 C 0.0778(3) -0.18312(16) 0.10491(12) 0.0346(5) Uani 1 1 d .
H6 H -0.0143 -0.2143 0.0611 0.042 Uiso 1 1 calc R
C7 C 0.2378(3) -0.15281(16) 0.08705(12) 0.0320(4) Uani 1 1 d .
H7 H 0.2582 -0.1620 0.0326 0.038 Uiso 1 1 calc R
C8 C 0.3702(2) -0.10727(14) 0.15414(11) 0.0234(4) Uani 1 1 d .
C9 C 0.3399(2) -0.09350(13) 0.23459(10) 0.0197(3) Uani 1 1 d .
C10 C 0.6332(3) -0.05659(17) 0.09204(12) 0.0324(4) Uani 1 1 d .
H10A H 0.5807 -0.1115 0.0454 0.049 Uiso 1 1 calc R
H10B H 0.7549 -0.0640 0.1100 0.049 Uiso 1 1 calc R
H10C H 0.6261 0.0142 0.0757 0.049 Uiso 1 1 calc R
N11 N 0.53846(19) -0.01745(11) 0.36867(9) 0.0187(3) Uani 1 1 d .
H11 H 0.466(3) -0.0353(16) 0.3937(13) 0.023(5) Uiso 1 1 d .
S12 S 0.66845(5) 0.08859(3) 0.41748(2) 0.01719(10) Uani 1 1 d .
O13 O 0.65214(16) 0.09178(10) 0.50147(7) 0.0239(3) Uani 1 1 d .
O14 O 0.83530(15) 0.08802(10) 0.39646(8) 0.0263(3) Uani 1 1 d .
C15 C 0.5909(2) 0.20335(13) 0.38102(9) 0.0173(3) Uani 1 1 d .
C16 C 0.4259(2) 0.22825(13) 0.38694(10) 0.0195(3) Uani 1 1 d .
C17 C 0.3831(2) 0.32456(14) 0.36365(11) 0.0249(4) Uani 1 1 d .
C18 C 0.4992(3) 0.39360(15) 0.33372(12) 0.0301(4) Uani 1 1 d .
H18 H 0.4675 0.4584 0.3176 0.036 Uiso 1 1 calc R
C19 C 0.6605(3) 0.36783(15) 0.32742(11) 0.0299(4) Uani 1 1 d .
H19 H 0.7398 0.4147 0.3066 0.036 Uiso 1 1 calc R
C20 C 0.7071(2) 0.27330(14) 0.35158(10) 0.0232(4) Uani 1 1 d .
H20 H 0.8190 0.2563 0.3480 0.028 Uiso 1 1 calc R
Cl21 Cl 0.27674(5) 0.14353(3) 0.42242(3) 0.02677(11) Uani 1 1 d .
Cl22 Cl 0.18315(6) 0.36113(4) 0.37277(4) 0.04284(15) Uani 1 1 d .
O23 O 0.15945(15) -0.10902(10) 0.33047(7) 0.0244(3) Uani 1 1 d .
C24 C -0.0088(2) -0.13477(16) 0.35010(12) 0.0291(4) Uani 1 1 d .
H24A H -0.0896 -0.0937 0.3209 0.044 Uiso 1 1 calc R
H24B H -0.0014 -0.1169 0.4092 0.044 Uiso 1 1 calc R
H24C H -0.0503 -0.2112 0.3336 0.044 Uiso 1 1 calc R
N41 N 0.0961(2) 0.60548(12) 0.34952(9) 0.0244(3) Uani 1 1 d .
N42 N -0.01536(18) 0.56277(12) 0.27738(9) 0.0220(3) Uani 1 1 d .
C43 C 0.0814(2) 0.56651(13) 0.22034(10) 0.0174(3) Uani 1 1 d .
C44 C 0.4090(2) 0.63561(13) 0.22217(11) 0.0201(4) Uani 1 1 d .
C45 C 0.5609(2) 0.67758(15) 0.27646(12) 0.0279(4) Uani 1 1 d .
H45 H 0.6659 0.6918 0.2570 0.033 Uiso 1 1 calc R
C46 C 0.5599(3) 0.69936(16) 0.36104(12) 0.0334(5) Uani 1 1 d .
H46 H 0.6657 0.7290 0.3971 0.040 Uiso 1 1 calc R
C47 C 0.4138(3) 0.67988(15) 0.39363(12) 0.0310(4) Uani 1 1 d .
H47 H 0.4160 0.6958 0.4506 0.037 Uiso 1 1 calc R
C48 C 0.2603(2) 0.63501(13) 0.33798(11) 0.0220(4) Uani 1 1 d .
C49 C 0.2568(2) 0.61165(13) 0.25377(10) 0.0185(3) Uani 1 1 d .
C50 C 0.0358(3) 0.60949(18) 0.42676(12) 0.0360(5) Uani 1 1 d .
H50A H 0.0938 0.5621 0.4606 0.054 Uiso 1 1 calc R
H50B H -0.0897 0.5863 0.4162 0.054 Uiso 1 1 calc R
H50C H 0.0625 0.6828 0.4555 0.054 Uiso 1 1 calc R
N51 N 0.01271(19) 0.53124(11) 0.13673(9) 0.0187(3) Uani 1 1 d .
H51 H 0.075(3) 0.5462(17) 0.1070(13) 0.026(6) Uiso 1 1 d .
S52 S -0.11834(5) 0.41962(3) 0.10229(3) 0.01832(10) Uani 1 1 d .
O53 O -0.26933(15) 0.42053(10) 0.13798(8) 0.0281(3) Uani 1 1 d .
O54 O -0.13582(16) 0.40802(10) 0.01509(7) 0.0273(3) Uani 1 1 d .
C55 C -0.0168(2) 0.31200(13) 0.13858(10) 0.0168(3) Uani 1 1 d .
C56 C 0.1449(2) 0.29122(13) 0.12335(10) 0.0181(3) Uani 1 1 d .
C57 C 0.2096(2) 0.20331(14) 0.15180(11) 0.0228(4) Uani 1 1 d .
C58 C 0.1159(3) 0.13608(15) 0.19349(12) 0.0286(4) Uani 1 1 d .
H58 H 0.1619 0.0763 0.2123 0.034 Uiso 1 1 calc R
C59 C -0.0442(3) 0.15641(15) 0.20743(12) 0.0296(4) Uani 1 1 d .
H59 H -0.1088 0.1104 0.2357 0.036 Uiso 1 1 calc R
C60 C -0.1105(2) 0.24417(14) 0.18007(11) 0.0225(4) Uani 1 1 d .
H60 H -0.2207 0.2580 0.1897 0.027 Uiso 1 1 calc R
Cl61 Cl 0.26311(6) 0.37195(4) 0.07063(3) 0.02983(12) Uani 1 1 d .
Cl62 Cl 0.41118(6) 0.17551(4) 0.13624(3) 0.03614(13) Uani 1 1 d .
O63 O 0.38824(15) 0.61549(10) 0.13951(7) 0.0243(3) Uani 1 1 d .
C64 C 0.5362(2) 0.63910(16) 0.10293(13) 0.0311(4) Uani 1 1 d .
H64A H 0.5839 0.7149 0.1181 0.047 Uiso 1 1 calc R
H64B H 0.5019 0.6227 0.0433 0.047 Uiso 1 1 calc R
H64C H 0.6243 0.5958 0.1223 0.047 Uiso 1 1 calc R

loop_
_atom_site_aniso_label
_atom_site_aniso_U_11
_atom_site_aniso_U_22
_atom_site_aniso_U_33
_atom_site_aniso_U_23
_atom_site_aniso_U_13
_atom_site_aniso_U_12
N1 0.0284(8) 0.0282(8) 0.0173(7) 0.0015(6) 0.0035(6) 0.0087(6)
N2 0.0238(8) 0.0221(8) 0.0189(7) 0.0030(6) 0.0021(6) 0.0059(6)
C3 0.0203(8) 0.0127(8) 0.0192(8) 0.0025(6) 0.0010(7) 0.0049(6)
C4 0.0219(9) 0.0132(8) 0.0263(9) 0.0038(7) -0.0018(7) 0.0033(7)
C5 0.0230(9) 0.0227(10) 0.0343(11) 0.0030(8) -0.0049(8) 0.0002(7)
C6 0.0345(11) 0.0306(11) 0.0291(10) -0.0049(8) -0.0124(8) 0.0025(9)
C7 0.0396(11) 0.0318(11) 0.0202(9) -0.0033(8) -0.0039(8) 0.0081(9)
C8 0.0278(10) 0.0188(9) 0.0228(9) 0.0022(7) 0.0001(7) 0.0083(7)
C9 0.0237(9) 0.0132(8) 0.0212(9) 0.0020(6) -0.0006(7) 0.0061(7)
C10 0.0376(11) 0.0409(12) 0.0227(10) 0.0068(8) 0.0103(8) 0.0128(9)
N11 0.0196(7) 0.0188(7) 0.0170(7) 0.0043(6) 0.0033(6) -0.0007(6)
S12 0.0160(2) 0.0171(2) 0.0172(2) 0.00271(15) 0.00054(15) 0.00130(15)
O13 0.0282(7) 0.0241(7) 0.0167(6) 0.0045(5) -0.0014(5) 0.0007(5)
O14 0.0164(6) 0.0269(7) 0.0350(7) 0.0030(5) 0.0042(5) 0.0036(5)
C15 0.0214(8) 0.0158(8) 0.0130(8) 0.0013(6) 0.0010(6) 0.0005(6)
C16 0.0187(8) 0.0186(9) 0.0188(8) 0.0009(6) 0.0014(6) -0.0013(7)
C17 0.0242(9) 0.0217(9) 0.0266(9) 0.0013(7) -0.0019(7) 0.0059(7)
C18 0.0427(12) 0.0180(9) 0.0290(10) 0.0066(8) 0.0028(8) 0.0047(8)
C19 0.0410(11) 0.0221(9) 0.0273(10) 0.0062(8) 0.0125(8) -0.0029(8)
C20 0.0249(9) 0.0222(9) 0.0224(9) 0.0020(7) 0.0087(7) -0.0009(7)
Cl21 0.0198(2) 0.0242(2) 0.0379(3) 0.00619(18) 0.01057(18) 0.00076(17)
Cl22 0.0280(3) 0.0287(3) 0.0709(4) 0.0047(2) 0.0020(2) 0.0132(2)
O23 0.0179(6) 0.0275(7) 0.0257(7) 0.0043(5) 0.0009(5) -0.0010(5)
C24 0.0202(9) 0.0305(10) 0.0367(11) 0.0076(8) 0.0050(8) 0.0023(8)
N41 0.0318(8) 0.0244(8) 0.0182(7) 0.0018(6) 0.0067(6) 0.0077(6)
N42 0.0232(8) 0.0214(8) 0.0223(8) 0.0040(6) 0.0055(6) 0.0050(6)
C43 0.0203(8) 0.0135(8) 0.0193(8) 0.0045(6) 0.0028(7) 0.0046(6)
C44 0.0219(9) 0.0131(8) 0.0254(9) 0.0045(7) 0.0025(7) 0.0042(7)
C45 0.0203(9) 0.0239(10) 0.0366(11) 0.0023(8) 0.0010(8) 0.0009(7)
C46 0.0279(10) 0.0300(11) 0.0341(11) -0.0050(8) -0.0088(8) 0.0022(8)
C47 0.0386(11) 0.0274(10) 0.0222(10) -0.0048(8) -0.0036(8) 0.0081(8)
C48 0.0278(9) 0.0163(8) 0.0224(9) 0.0017(7) 0.0029(7) 0.0082(7)
C49 0.0223(9) 0.0120(8) 0.0212(8) 0.0033(6) 0.0012(7) 0.0051(6)
C50 0.0484(13) 0.0425(12) 0.0224(10) 0.0056(9) 0.0149(9) 0.0149(10)
N51 0.0191(7) 0.0188(7) 0.0181(7) 0.0053(6) 0.0037(6) 0.0001(6)
S52 0.0159(2) 0.0181(2) 0.0200(2) 0.00536(16) -0.00026(15) 0.00151(16)
O53 0.0171(6) 0.0267(7) 0.0420(8) 0.0086(6) 0.0063(5) 0.0047(5)
O54 0.0313(7) 0.0252(7) 0.0207(6) 0.0063(5) -0.0050(5) -0.0019(5)
C55 0.0180(8) 0.0167(8) 0.0144(8) 0.0020(6) 0.0008(6) 0.0008(6)
C56 0.0189(8) 0.0172(8) 0.0171(8) 0.0007(6) 0.0042(6) -0.0013(6)
C57 0.0213(9) 0.0216(9) 0.0239(9) -0.0014(7) 0.0019(7) 0.0051(7)
C58 0.0395(11) 0.0192(9) 0.0297(10) 0.0077(7) 0.0065(8) 0.0098(8)
C59 0.0389(11) 0.0228(10) 0.0314(10) 0.0116(8) 0.0147(8) 0.0023(8)
C60 0.0221(9) 0.0217(9) 0.0247(9) 0.0040(7) 0.0085(7) 0.0007(7)
Cl61 0.0273(2) 0.0261(2) 0.0418(3) 0.01010(19) 0.0202(2) 0.00224(18)
Cl62 0.0252(2) 0.0340(3) 0.0508(3) 0.0014(2) 0.0077(2) 0.0137(2)
O63 0.0205(6) 0.0289(7) 0.0235(6) 0.0059(5) 0.0059(5) -0.0004(5)
C64 0.0253(10) 0.0328(11) 0.0396(11) 0.0100(9) 0.0150(8) 0.0048(8)

loop_
_atom_type_symbol
_atom_type_description
_atom_type_scat_dispersion_real
_atom_type_scat_dispersion_imag
_atom_type_scat_source
C C 0.0033 0.0016 'International Tables Vol C Tables 4.2.6.8 and 6.1.1.4'
H H 0.0000 0.0000 'International Tables Vol C Tables 4.2.6.8 and 6.1.1.4'
N N 0.0061 0.0033 'International Tables Vol C Tables 4.2.6.8 and 6.1.1.4'
O O 0.0106 0.0060 'International Tables Vol C Tables 4.2.6.8 and 6.1.1.4'
S S 0.1246 0.1234 'International Tables Vol C Tables 4.2.6.8 and 6.1.1.4'
Cl Cl 0.1484 0.1585 'International Tables Vol C Tables 4.2.6.8 and 6.1.1.4'

loop_
_exptl_crystal_face_index_h
_exptl_crystal_face_index_k
_exptl_crystal_face_index_l
_exptl_crystal_face_perp_dist
0.00 1.00 1.00 0.239
0.00 -1.00 2.00 0.451
0.00 -2.00 -1.00 0.216
0.00 0.00 -1.00 0.201
1.00 0.00 -1.00 0.574
-1.00 0.00 1.00 0.383

loop_
_geom_angle_atom_site_label_1
_geom_angle_atom_site_label_2
_geom_angle_atom_site_label_3
_geom_angle
_geom_angle_publ_flag
C8 N1 N2 111.95(14) yes
C8 N1 C10 128.08(15) yes
N2 N1 C10 119.62(15) yes
C3 N2 N1 105.30(14) yes
N2 C3 N11 122.41(15) yes
N2 C3 C9 111.87(15) yes
N11 C3 C9 125.69(15) yes
O23 C4 C5 126.92(16) yes
O23 C4 C9 115.09(14) yes
C5 C4 C9 117.99(17) yes
C4 C5 C6 120.20(18) yes
C4 C5 H5 119.9 ?
C6 C5 H5 119.9 ?
C7 C6 C5 123.47(17) yes
C7 C6 H6 118.3 ?
C5 C6 H6 118.3 ?
C6 C7 C8 116.10(18) yes
C6 C7 H7 121.9 ?
C8 C7 H7 121.9 ?
N1 C8 C9 106.42(15) yes
N1 C8 C7 131.68(17) yes
C9 C8 C7 121.91(17) yes
C8 C9 C4 120.33(16) yes
C8 C9 C3 104.46(15) yes
C4 C9 C3 135.21(16) yes
N1 C10 H10A 109.5 ?
N1 C10 H10B 109.5 ?
H10A C10 H10B 109.5 ?
N1 C10 H10C 109.5 ?
H10A C10 H10C 109.5 ?
H10B C10 H10C 109.5 ?
C3 N11 S12 124.20(12) yes
C3 N11 H11 118.6(15) ?
S12 N11 H11 111.1(15) ?
O14 S12 O13 119.36(8) yes
O14 S12 N11 109.28(8) yes
O13 S12 N11 105.72(8) yes
O14 S12 C15 105.81(8) yes
O13 S12 C15 108.03(8) yes
N11 S12 C15 108.27(8) yes
C20 C15 C16 120.06(15) yes
C20 C15 S12 117.01(13) yes
C16 C15 S12 122.75(12) yes
C17 C16 C15 118.49(15) yes
C17 C16 Cl21 119.77(13) yes
C15 C16 Cl21 121.74(13) yes
C18 C17 C16 121.14(17) yes
C18 C17 Cl22 118.52(14) yes
C16 C17 Cl22 120.33(14) yes
C19 C18 C17 119.88(17) yes
C19 C18 H18 120.1 ?
C17 C18 H18 120.1 ?
C18 C19 C20 119.97(17) yes
C18 C19 H19 120.0 ?
C20 C19 H19 120.0 ?
C19 C20 C15 120.45(17) yes
C19 C20 H20 119.8 ?
C15 C20 H20 119.8 ?
C4 O23 C24 117.70(14) yes
O23 C24 H24A 109.5 ?
O23 C24 H24B 109.5 ?
H24A C24 H24B 109.5 ?
O23 C24 H24C 109.5 ?
H24A C24 H24C 109.5 ?
H24B C24 H24C 109.5 ?
C48 N41 N42 112.10(14) yes
C48 N41 C50 127.46(16) yes
N42 N41 C50 120.35(15) yes
C43 N42 N41 104.96(14) yes
N42 C43 N51 122.36(15) yes
N42 C43 C49 112.08(15) yes
N51 C43 C49 125.54(15) yes
O63 C44 C45 126.62(16) yes
O63 C44 C49 115.05(14) yes
C45 C44 C49 118.33(16) yes
C44 C45 C46 119.95(17) yes
C44 C45 H45 120.0 ?
C46 C45 H45 120.0 ?
C47 C46 C45 123.31(17) yes
C47 C46 H46 118.3 ?
C45 C46 H46 118.3 ?
C46 C47 C48 116.33(17) yes
C46 C47 H47 121.8 ?
C48 C47 H47 121.8 ?
N41 C48 C49 106.71(15) yes
N41 C48 C47 131.42(17) yes
C49 C48 C47 121.87(17) yes
C48 C49 C44 120.15(16) yes
C48 C49 C43 104.15(15) yes
C44 C49 C43 135.70(16) yes
N41 C50 H50A 109.5 ?
N41 C50 H50B 109.5 ?
H50A C50 H50B 109.5 ?
N41 C50 H50C 109.5 ?
H50A C50 H50C 109.5 ?
H50B C50 H50C 109.5 ?
C43 N51 S52 124.02(12) yes
C43 N51 H51 114.7(16) ?
S52 N51 H51 112.7(15) ?
O53 S52 O54 119.55(8) yes
O53 S52 N51 108.83(8) yes
O54 S52 N51 105.50(8) yes
O53 S52 C55 105.65(8) yes
O54 S52 C55 108.40(8) yes
N51 S52 C55 108.58(7) yes
C60 C55 C56 119.97(15) yes
C60 C55 S52 116.82(13) yes
C56 C55 S52 123.13(12) yes
C57 C56 C55 118.61(15) yes
C57 C56 Cl61 120.03(13) yes
C55 C56 Cl61 121.36(13) yes
C58 C57 C56 121.20(16) yes
C58 C57 Cl62 118.38(14) yes
C56 C57 Cl62 120.43(13) yes
C59 C58 C57 119.84(17) yes
C59 C58 H58 120.1 ?
C57 C58 H58 120.1 ?
C58 C59 C60 119.87(16) yes
C58 C59 H59 120.1 ?
C60 C59 H59 120.1 ?
C59 C60 C55 120.51(16) yes
C59 C60 H60 119.7 ?
C55 C60 H60 119.7 ?
C44 O63 C64 118.26(14) yes
O63 C64 H64A 109.5 ?
O63 C64 H64B 109.5 ?
H64A C64 H64B 109.5 ?
O63 C64 H64C 109.5 ?
H64A C64 H64C 109.5 ?
H64B C64 H64C 109.5 ?

loop_
_geom_bond_atom_site_label_1
_geom_bond_atom_site_label_2
_geom_bond_distance
_geom_bond_publ_flag
N1 C8 1.364(2) yes
N1 N2 1.376(2) yes
N1 C10 1.452(2) yes
N2 C3 1.325(2) yes
C3 N11 1.409(2) yes
C3 C9 1.423(2) yes
C4 O23 1.357(2) yes
C4 C5 1.382(2) yes
C4 C9 1.414(2) yes
C5 C6 1.413(3) yes
C5 H5 0.9500 ?
C6 C7 1.372(3) yes
C6 H6 0.9500 ?
C7 C8 1.410(3) yes
C7 H7 0.9500 ?
C8 C9 1.406(2) yes
C10 H10A 0.9800 ?
C10 H10B 0.9800 ?
C10 H10C 0.9800 ?
N11 S12 1.6297(15) yes
N11 H11 0.80(2) ?
S12 O14 1.4276(13) yes
S12 O13 1.4321(13) yes
S12 C15 1.7905(17) yes
C15 C20 1.392(2) yes
C15 C16 1.402(2) yes
C16 C17 1.397(2) yes
C16 Cl21 1.7282(17) yes
C17 C18 1.389(3) yes
C17 Cl22 1.7355(19) yes
C18 C19 1.379(3) yes
C18 H18 0.9500 ?
C19 C20 1.390(3) yes
C19 H19 0.9500 ?
C20 H20 0.9500 ?
O23 C24 1.436(2) yes
C24 H24A 0.9800 ?
C24 H24B 0.9800 ?
C24 H24C 0.9800 ?
N41 C48 1.361(2) yes
N41 N42 1.376(2) yes
N41 C50 1.454(2) yes
N42 C43 1.327(2) yes
C43 N51 1.410(2) yes
C43 C49 1.425(2) yes
C44 O63 1.356(2) yes
C44 C45 1.381(3) yes
C44 C49 1.412(2) yes
C45 C46 1.414(3) yes
C45 H45 0.9500 ?
C46 C47 1.370(3) yes
C46 H46 0.9500 ?
C47 C48 1.408(3) yes
C47 H47 0.9500 ?
C48 C49 1.403(2) yes
C50 H50A 0.9800 ?
C50 H50B 0.9800 ?
C50 H50C 0.9800 ?
N51 S52 1.6320(15) yes
N51 H51 0.79(2) ?
S52 O53 1.4289(13) yes
S52 O54 1.4324(13) yes
S52 C55 1.7924(17) yes
C55 C60 1.392(2) yes
C55 C56 1.402(2) yes
C56 C57 1.392(2) yes
C56 Cl61 1.7237(16) yes
C57 C58 1.390(3) yes
C57 Cl62 1.7369(18) yes
C58 C59 1.381(3) yes
C58 H58 0.9500 ?
C59 C60 1.389(3) yes
C59 H59 0.9500 ?
C60 H60 0.9500 ?
O63 C64 1.430(2) yes
C64 H64A 0.9800 ?
C64 H64B 0.9800 ?
C64 H64C 0.9800 ?

loop_
_geom_torsion_atom_site_label_1
_geom_torsion_atom_site_label_2
_geom_torsion_atom_site_label_3
_geom_torsion_atom_site_label_4
_geom_torsion
_geom_torsion_publ_flag
C8 N1 N2 C3 0.58(18) yes
C10 N1 N2 C3 174.43(15) yes
N1 N2 C3 N11 178.14(14) yes
N1 N2 C3 C9 -0.13(18) yes
O23 C4 C5 C6 -179.85(17) yes
C9 C4 C5 C6 0.6(3) yes
C4 C5 C6 C7 -0.4(3) yes
C5 C6 C7 C8 0.2(3) yes
N2 N1 C8 C9 -0.79(19) yes
C10 N1 C8 C9 -173.99(17) yes
N2 N1 C8 C7 179.24(18) yes
C10 N1 C8 C7 6.0(3) yes
C6 C7 C8 N1 179.82(19) yes
C6 C7 C8 C9 -0.2(3) yes
N1 C8 C9 C4 -179.64(15) yes
C7 C8 C9 C4 0.3(3) yes
N1 C8 C9 C3 0.65(18) yes
C7 C8 C9 C3 -179.37(16) yes
O23 C4 C9 C8 179.84(14) yes
C5 C4 C9 C8 -0.6(2) yes
O23 C4 C9 C3 -0.6(3) yes
C5 C4 C9 C3 179.05(18) yes
N2 C3 C9 C8 -0.33(18) yes
N11 C3 C9 C8 -178.53(15) yes
N2 C3 C9 C4 -179.97(18) yes
N11 C3 C9 C4 1.8(3) yes
N2 C3 N11 S12 38.4(2) yes
C9 C3 N11 S12 -143.55(14) yes
C3 N11 S12 O14 -56.65(15) yes
C3 N11 S12 O13 173.71(13) yes
C3 N11 S12 C15 58.15(15) yes
O14 S12 C15 C20 -8.04(15) yes
O13 S12 C15 C20 120.87(13) yes
N11 S12 C15 C20 -125.09(13) yes
O14 S12 C15 C16 176.88(13) yes
O13 S12 C15 C16 -54.21(15) yes
N11 S12 C15 C16 59.83(15) yes
C20 C15 C16 C17 -0.7(2) yes
S12 C15 C16 C17 174.21(13) yes
C20 C15 C16 Cl21 179.54(13) yes
S12 C15 C16 Cl21 -5.5(2) yes
C15 C16 C17 C18 1.2(3) yes
Cl21 C16 C17 C18 -179.01(14) yes
C15 C16 C17 Cl22 -178.00(13) yes
Cl21 C16 C17 Cl22 1.7(2) yes
C16 C17 C18 C19 -0.7(3) yes
Cl22 C17 C18 C19 178.60(14) yes
C17 C18 C19 C20 -0.5(3) yes
C18 C19 C20 C15 1.0(3) yes
C16 C15 C20 C19 -0.4(3) yes
S12 C15 C20 C19 -175.59(14) yes
C5 C4 O23 C24 -3.0(2) yes
C9 C4 O23 C24 176.53(15) yes
C48 N41 N42 C43 -0.30(18) yes
C50 N41 N42 C43 -177.02(15) yes
N41 N42 C43 N51 -178.83(14) yes
N41 N42 C43 C49 -0.13(18) yes
O63 C44 C45 C46 176.61(16) yes
C49 C44 C45 C46 -2.5(3) yes
C44 C45 C46 C47 0.7(3) yes
C45 C46 C47 C48 0.6(3) yes
N42 N41 C48 C49 0.62(19) yes
C50 N41 C48 C49 177.04(16) yes
N42 N41 C48 C47 -178.94(18) yes
C50 N41 C48 C47 -2.5(3) yes
C46 C47 C48 N41 179.42(18) yes
C46 C47 C48 C49 -0.1(3) yes
N41 C48 C49 C44 178.70(14) yes
C47 C48 C49 C44 -1.7(2) yes
N41 C48 C49 C43 -0.64(17) yes
C47 C48 C49 C43 178.96(16) yes
O63 C44 C49 C48 -176.24(14) yes
C45 C44 C49 C48 2.9(2) yes
O63 C44 C49 C43 2.9(3) yes
C45 C44 C49 C43 -177.97(18) yes
N42 C43 C49 C48 0.49(18) yes
N51 C43 C49 C48 179.14(15) yes
N42 C43 C49 C44 -178.70(18) yes
N51 C43 C49 C44 0.0(3) yes
N42 C43 N51 S52 -45.3(2) yes
C49 C43 N51 S52 136.14(15) yes
C43 N51 S52 O53 58.57(15) yes
C43 N51 S52 O54 -172.00(13) yes
C43 N51 S52 C55 -55.97(15) yes
O53 S52 C55 C60 9.55(15) yes
O54 S52 C55 C60 -119.72(13) yes
N51 S52 C55 C60 126.14(13) yes
O53 S52 C55 C56 -173.78(13) yes
O54 S52 C55 C56 56.95(15) yes
N51 S52 C55 C56 -57.19(16) yes
C60 C55 C56 C57 -1.2(2) yes
S52 C55 C56 C57 -177.74(13) yes
C60 C55 C56 Cl61 178.85(13) yes
S52 C55 C56 Cl61 2.3(2) yes
C55 C56 C57 C58 0.9(3) yes
Cl61 C56 C57 C58 -179.10(14) yes
C55 C56 C57 Cl62 -178.78(12) yes
Cl61 C56 C57 Cl62 1.2(2) yes
C56 C57 C58 C59 -0.2(3) yes
Cl62 C57 C58 C59 179.50(15) yes
C57 C58 C59 C60 -0.3(3) yes
C58 C59 C60 C55 0.0(3) yes
C56 C55 C60 C59 0.7(3) yes
S52 C55 C60 C59 177.50(14) yes
C45 C44 O63 C64 0.1(2) yes
C49 C44 O63 C64 179.19(15) yes
